data_1510990
loop_
_publ_author_name
'Liang, J.-K.'
'Chen, Y.'
'Chen, X.-L.'
'Liu, Q.L.'
'Huang, F.'
'Shen, B.-G.'

_publ_section_title
;
 Crystallographic and magnetic properties of intermetallic compound Nd3
 Co13 B2
;
_journal_name_full 'Applied Physics Letters'
_journal_page_first 856
_journal_page_last 858
_journal_paper_doi 10.1063/1.123389
_journal_volume 74
_journal_year 1999
_chemical_formula_sum 'B2 Co13 Nd3'
_chemical_name_systematic 'Nd3 Co13 B2'
_space_group_IT_number 191
_symmetry_space_group_name_Hall '-P 6 2'
_symmetry_space_group_name_H-M 'P 6/m m m'
_cell_angle_alpha 90
_cell_angle_beta 90
_cell_angle_gamma 120
_cell_formula_units_Z 1
_cell_length_a 5.0722
_cell_length_b 5.0722
_cell_length_c 10.784
_cell_volume 240.272
_citation_journal_id_ASTM APPLAB
_cod_data_source_file boron_76.cif
_cod_data_source_block B2Co13Nd3
_cod_database_code 1510990

loop_
_symmetry_equiv_pos_as_xyz
x,y,z
x-y,x,z
-y,x-y,z
-x,-y,z
-x+y,-x,z
y,-x+y,z
-y,-x,-z
x-y,-y,-z
x,x-y,-z
y,x,-z
-x+y,y,-z
-x,-x+y,-z
-x,-y,-z
-x+y,-x,-z
y,-x+y,-z
x,y,-z
x-y,x,-z
-y,x-y,-z
y,x,z
-x+y,y,z
-x,-x+y,z
-y,-x,z
x-y,-y,z
x,x-y,z

loop_
_atom_site_label
_atom_site_type_symbol
_atom_site_fract_x
_atom_site_fract_y
_atom_site_fract_z
_atom_site_occupancy
_atom_site_U_iso_or_equiv
Nd2 Nd 0 0 0.3292 1 0.0
Co3 Co 0.5 0 0.5 1 0.0
Co2 Co 0.5 0 0.1346 1 0.0
Nd1 Nd 0 0 0 1 0.0
B1 B 0.3333 0.6667 0 1 0.0
Co1 Co 0.3333 0.6667 0.3159 1 0.0
